data_2200990
loop_
_publ_author_name
'Howie, R. Alan'
'Skakle, Janet M. S.'
'Wardell, James L.'

_publ_section_title
;
 Tetrakis(iodomethyl)stannane
;
_journal_issue 3
_journal_name_full 'Acta Crystallographica Section E'
_journal_page_first m105
_journal_page_last m106
_journal_paper_doi 10.1107/S160053680200274X
_journal_volume 58
_journal_year 2002
_chemical_formula_iupac '[Sn (C1 H2 I1)4]'
_chemical_formula_moiety 'C4 H8 I4 Sn'
_chemical_formula_sum 'C4 H8 I4 Sn'
_chemical_formula_weight 682.40
_chemical_name_common Tetrakis(iodomethyl)tin
_chemical_name_systematic
;
 Tetrakis(iodomethyl)stannane
;
_space_group_IT_number 114
_symmetry_cell_setting tetragonal
_symmetry_space_group_name_Hall 'P -4 2n'
_symmetry_space_group_name_H-M 'P -4 21 c'
_atom_sites_solution_hydrogens geom
_atom_sites_solution_primary direct
_atom_sites_solution_secondary difmap
_audit_creation_method SHELXL-97
_cell_angle_alpha 90.00
_cell_angle_beta 90.00
_cell_angle_gamma 90.00
_cell_formula_units_Z 2
_cell_length_a 9.4019(5)
_cell_length_b 9.4019(5)
_cell_length_c 7.4051(4)
_cell_measurement_reflns_used 3436
_cell_measurement_temperature 298(2)
_cell_measurement_theta_max 30.47
_cell_measurement_theta_min 3.06
_cell_volume 654.58(6)
_computing_cell_refinement 'SAINT (Bruker, 1999)'
_computing_data_collection 'SMART (Bruker, 1999)'
_computing_data_reduction SAINT
_computing_molecular_graphics 'ORTEP-3 (Farrugia, 1997)'
_computing_publication_material SHELXL97
_computing_structure_refinement 'SHELXL97 (Sheldrick, 1997)'
_computing_structure_solution 'SHELXS97 (Sheldrick, 1990)'
_diffrn_ambient_temperature 298(2)
_diffrn_measured_fraction_theta_full .997
_diffrn_measured_fraction_theta_max .997
_diffrn_measurement_device_type 'Bruker SMART 1000 CCD area-detector'
_diffrn_measurement_method '\f and \w'
_diffrn_radiation_monochromator graphite
_diffrn_radiation_source 'fine-focus sealed tube'
_diffrn_radiation_type MoK\a
_diffrn_radiation_wavelength .71073
_diffrn_reflns_av_R_equivalents .0296
_diffrn_reflns_av_sigmaI/netI .0157
_diffrn_reflns_limit_h_max 14
_diffrn_reflns_limit_h_min -12
_diffrn_reflns_limit_k_max 13
_diffrn_reflns_limit_k_min -14
_diffrn_reflns_limit_l_max 10
_diffrn_reflns_limit_l_min -11
_diffrn_reflns_number 6440
_diffrn_reflns_theta_full 32.64
_diffrn_reflns_theta_max 32.64
_diffrn_reflns_theta_min 3.06
_diffrn_standards_decay_% 0
_diffrn_standards_number 0
_exptl_absorpt_coefficient_mu 11.330
_exptl_absorpt_correction_T_max .928
_exptl_absorpt_correction_T_min .416
_exptl_absorpt_correction_type multi-scan
_exptl_absorpt_process_details '(SADABS; Bruker, 1999)'
_exptl_crystal_colour colourless
_exptl_crystal_density_diffrn 3.462
_exptl_crystal_density_method 'not measured'
_exptl_crystal_description block
_exptl_crystal_F_000 588
_exptl_crystal_size_max .40
_exptl_crystal_size_mid .20
_exptl_crystal_size_min .20
_refine_diff_density_max .824
_refine_diff_density_min -1.584
_refine_ls_abs_structure_details '(Flack, 1983)'
_refine_ls_abs_structure_Flack .06(18)
_refine_ls_extinction_method none
_refine_ls_goodness_of_fit_ref 1.079
_refine_ls_hydrogen_treatment constr
_refine_ls_matrix_type full
_refine_ls_number_parameters 21
_refine_ls_number_reflns 1191
_refine_ls_number_restraints 0
_refine_ls_restrained_S_all 1.079
_refine_ls_R_factor_all .0426
_refine_ls_R_factor_gt .0379
_refine_ls_shift/su_max <0.001
_refine_ls_shift/su_mean .000
_refine_ls_structure_factor_coef Fsqd
_refine_ls_weighting_details 'calc w = 1/[\s^2^(Fo^2^)+(0.0512P)^2^+1.6332P] where P = (Fo^2^+2Fc^2^)/3'
_refine_ls_weighting_scheme calc
_refine_ls_wR_factor_gt .1022
_refine_ls_wR_factor_ref .1046
_reflns_number_gt 1044
_reflns_number_total 1191
_reflns_threshold_expression I>2\s(I)
_cod_data_source_file wn6084.cif
_cod_data_source_block I
_cod_database_code 2200990
_cod_database_fobs_code 2200990

loop_
_symmetry_equiv_pos_as_xyz
'x, y, z'
'-x, -y, z'
'-y, x, -z'
'y, -x, -z'
'-x+1/2, y+1/2, -z+1/2'
'x+1/2, -y+1/2, -z+1/2'
'-y+1/2, -x+1/2, z+1/2'
'y+1/2, x+1/2, z+1/2'

loop_
_atom_site_label
_atom_site_fract_x
_atom_site_fract_y
_atom_site_fract_z
_atom_site_U_iso_or_equiv
_atom_site_adp_type
_atom_site_calc_flag
_atom_site_refinement_flags
_atom_site_occupancy
_atom_site_disorder_assembly
_atom_site_disorder_group
_atom_site_type_symbol
Sn1 .5000 .5000 1.0000 .04091(18) Uani d S 1 . . Sn
I1 .44403(8) .77733(7) .68654(11) .0749(2) Uani d . 1 . . I
C1 .3508(7) .6061(8) .8344(13) .0552(18) Uani d . 1 . . C
H1A .2745 .6429 .9092 .066 Uiso calc R 1 . . H
H1B .3098 .5385 .7502 .066 Uiso calc R 1 . . H

loop_
_atom_site_aniso_label
_atom_site_aniso_U_11
_atom_site_aniso_U_22
_atom_site_aniso_U_33
_atom_site_aniso_U_12
_atom_site_aniso_U_13
_atom_site_aniso_U_23
Sn1 .0360(2) .0360(2) .0507(4) .000 .000 .000
I1 .0710(4) .0710(4) .0827(4) .0096(3) .0129(3) .0293(3)
C1 .041(3) .049(3) .075(5) -.004(3) -.008(3) .006(3)

loop_
_atom_type_symbol
_atom_type_description
_atom_type_scat_dispersion_real
_atom_type_scat_dispersion_imag
_atom_type_scat_source
C C .0033 .0016 'International Tables Vol C Tables 4.2.6.8 and 6.1.1.4'
H H .0000 .0000 'International Tables Vol C Tables 4.2.6.8 and 6.1.1.4'
I I -.4742 1.8119 'International Tables Vol C Tables 4.2.6.8 and 6.1.1.4'
Sn Sn -.6537 1.4246 'International Tables Vol C Tables 4.2.6.8 and 6.1.1.4'

loop_
_geom_angle_atom_site_label_1
_geom_angle_atom_site_label_2
_geom_angle_atom_site_label_3
_geom_angle_site_symmetry_3
_geom_angle
_geom_angle_publ_flag
C1 Sn1 C1 2_665 109.1(5) yes
C1 Sn1 C1 3_657 109.7(3) yes
Sn1 C1 I1 . 112.4(3) yes
Sn1 C1 H1A . 109.1 ?
I1 C1 H1A . 109.1 ?
Sn1 C1 H1B . 109.1 ?
I1 C1 H1B . 109.1 ?
H1A C1 H1B . 107.9 ?

loop_
_geom_bond_atom_site_label_1
_geom_bond_atom_site_label_2
_geom_bond_site_symmetry_2
_geom_bond_distance
_geom_bond_publ_flag
Sn1 C1 . 2.114(8) yes
I1 C1 . 2.135(8) yes
C1 H1A . .9700 ?
C1 H1B . .9700 ?

loop_
_cod_related_entry_id
_cod_related_entry_database
_cod_related_entry_code
1 ChemSpider 9368326
